data_4067330
loop_
_publ_author_name
'Jiang, Chunfang'
'Blacque, Olivier'
'Berke, Heinz'

_publ_section_title
;
 Activation of Terminal Alkynes by Frustrated Lewis Pairs
;
_journal_issue 1
_journal_name_full Organometallics
_journal_page_first 125
_journal_paper_doi 10.1021/om9008636
_journal_volume 29
_journal_year 2010
_chemical_formula_moiety 'C26 H5 B F15, C9 H20 N'
_chemical_formula_sum 'C35 H25 B F15 N'
_chemical_formula_weight 755.37
_chemical_name_systematic
;
2,2,6,6-Tetramethylpiperidinium tris(pentafluorophenyl)(phenylethynyl)borate
;
_space_group_IT_number 2
_symmetry_cell_setting triclinic
_symmetry_space_group_name_Hall '-P 1'
_symmetry_space_group_name_H-M 'P -1'
_atom_sites_solution_hydrogens geom
_atom_sites_solution_primary direct
_atom_sites_solution_secondary difmap
_audit_creation_method SHELXL-97
_cell_angle_alpha 70.676(3)
_cell_angle_beta 87.904(3)
_cell_angle_gamma 68.808(4)
_cell_formula_units_Z 2
_cell_length_a 10.2056(11)
_cell_length_b 12.2576(8)
_cell_length_c 14.6323(8)
_cell_measurement_reflns_used 9368
_cell_measurement_temperature 183(2)
_cell_measurement_theta_max 32.6774
_cell_measurement_theta_min 2.4590
_cell_volume 1603.3(2)
_computing_cell_refinement ' CrysAlisPro Software, Oxford Diffraction Ltd., Version 1.171.32'
_computing_data_collection ' CrysAlisPro Software, Oxford Diffraction Ltd., Version 1.171.32'
_computing_data_reduction ' CrysAlisPro Software, Oxford Diffraction Ltd., Version 1.171.32'
_computing_molecular_graphics
; ORTEP-3 for Windows, Version 2.01.
  Farrugia, L. J. (1997). J. Appl. Cryst. 30, 565.
;
_computing_publication_material
; WinGX -- An integrated system of Windows programs for the solution,
 refinment and analysis of single crystal X-ray diffraction data,
 Version 1.80.00.
 Farrugia, L. J. (1999). J. Appl. Cryst. 32, 837-838.
 SHELXL97. Program for crystal structure refinement.
 Sheldrick, G.M. (2008). Acta Cryst. A64, 112-122.
 PLATON for Windows, Version 1.12.
 Spek, A. L. (2003). J. Appl. Cryst. 36, 7-13. 
;
_computing_structure_refinement
; SHELXL97. Program for crystal structure refinement.
  Sheldrick, G.M. (2008). Acta Cryst. A64, 112-122.
;
_computing_structure_solution
; SHELXS97. Program for Crystal Structure solution.
  Sheldrick, G.M. (2008). Acta Cryst. A64, 112-122.  
;
_diffrn_ambient_temperature 183(2)
_diffrn_detector_area_resol_mean 10.4498
_diffrn_measured_fraction_theta_full 0.999
_diffrn_measured_fraction_theta_max 0.999
_diffrn_measurement_device_type
; Oxford Diffraction (2007). Oxford Diffraction Ltd., 
Xcalibur CCD system
;
_diffrn_measurement_method 'omega scans'
_diffrn_radiation_monochromator graphite
_diffrn_radiation_source 'Enhance (Mo) X-ray Source'
_diffrn_radiation_type MoK\a
_diffrn_radiation_wavelength 0.71073
_diffrn_reflns_av_R_equivalents 0.0320
_diffrn_reflns_av_sigmaI/netI 0.0400
_diffrn_reflns_limit_h_max 13
_diffrn_reflns_limit_h_min -13
_diffrn_reflns_limit_k_max 16
_diffrn_reflns_limit_k_min -16
_diffrn_reflns_limit_l_max 19
_diffrn_reflns_limit_l_min -19
_diffrn_reflns_number 20184
_diffrn_reflns_theta_full 28.28
_diffrn_reflns_theta_max 28.28
_diffrn_reflns_theta_min 2.47
_diffrn_standards_number 0
_exptl_absorpt_coefficient_mu 0.152
_exptl_absorpt_correction_T_max 0.97
_exptl_absorpt_correction_T_min 0.95
_exptl_absorpt_correction_type analytical
_exptl_absorpt_process_details
;
R.C. Clark and J.S. Reid, Acta Cryst. 1995, A51, 887-897
implemented in the CrysAlis Software system, Oxford Diffraction Ltd.,
Version 1.171.32.
;
_exptl_crystal_colour colorless
_exptl_crystal_density_diffrn 1.565
_exptl_crystal_density_method 'not measured'
_exptl_crystal_description block
_exptl_crystal_F_000 764
_exptl_crystal_size_max 0.49
_exptl_crystal_size_mid 0.31
_exptl_crystal_size_min 0.28
_refine_diff_density_max 0.259
_refine_diff_density_min -0.328
_refine_diff_density_rms 0.049
_refine_ls_extinction_method none
_refine_ls_goodness_of_fit_ref 1.001
_refine_ls_hydrogen_treatment mixed
_refine_ls_matrix_type full
_refine_ls_number_parameters 481
_refine_ls_number_reflns 7943
_refine_ls_number_restraints 0
_refine_ls_restrained_S_all 1.001
_refine_ls_R_factor_all 0.0608
_refine_ls_R_factor_gt 0.0388
_refine_ls_shift/su_max 0.001
_refine_ls_shift/su_mean 0.000
_refine_ls_structure_factor_coef Fsqd
_refine_ls_weighting_details 'w=1/[\s\^2\^(Fo\^2\^)+(0.0519P)\^2\^] where P=(Fo\^2\^+2Fc\^2\^)/3'
_refine_ls_weighting_scheme calc
_refine_ls_wR_factor_gt 0.0904
_refine_ls_wR_factor_ref 0.0958
_reflns_number_gt 5663
_reflns_number_total 7943
_reflns_threshold_expression >2sigma(I)
_cod_data_source_file om9008636_si_002.cif
_cod_data_source_block 5
_cod_database_code 4067330

loop_
_symmetry_equiv_pos_as_xyz
'x, y, z'
'-x, -y, -z'

loop_
_atom_site_label
_atom_site_type_symbol
_atom_site_fract_x
_atom_site_fract_y
_atom_site_fract_z
_atom_site_U_iso_or_equiv
_atom_site_adp_type
_atom_site_occupancy
_atom_site_symmetry_multiplicity
_atom_site_calc_flag
_atom_site_refinement_flags
C1 C 0.49406(14) 0.95283(12) 0.22571(9) 0.0228(3) Uani 1 1 d .
C2 C 0.43348(14) 1.05918(12) 0.22070(9) 0.0240(3) Uani 1 1 d .
C3 C 0.35586(14) 1.18721(11) 0.21086(9) 0.0222(3) Uani 1 1 d .
C4 C 0.37380(15) 1.28334(12) 0.13388(10) 0.0282(3) Uani 1 1 d .
H4 H 0.4369 1.2649 0.0887 0.034 Uiso 1 1 calc R
C5 C 0.29746(18) 1.40641(13) 0.12487(11) 0.0376(4) Uani 1 1 d .
H5 H 0.3101 1.4700 0.0737 0.045 Uiso 1 1 calc R
C6 C 0.20337(17) 1.43538(13) 0.19071(12) 0.0397(4) Uani 1 1 d .
H6 H 0.1532 1.5181 0.1843 0.048 Uiso 1 1 calc R
C7 C 0.18350(16) 1.34088(14) 0.26665(12) 0.0351(3) Uani 1 1 d .
H7 H 0.1189 1.3601 0.3108 0.042 Uiso 1 1 calc R
C8 C 0.25968(15) 1.21804(13) 0.27679(10) 0.0279(3) Uani 1 1 d .
H8 H 0.2466 1.1550 0.3283 0.034 Uiso 1 1 calc R
C9 C 0.40425(14) 0.78775(11) 0.21783(9) 0.0212(3) Uani 1 1 d .
C10 C 0.36005(15) 0.75727(11) 0.14469(9) 0.0232(3) Uani 1 1 d .
C11 C 0.23134(16) 0.74541(12) 0.13794(9) 0.0259(3) Uani 1 1 d .
C12 C 0.13864(14) 0.76484(12) 0.20627(10) 0.0264(3) Uani 1 1 d .
C13 C 0.17622(14) 0.79519(12) 0.28106(9) 0.0245(3) Uani 1 1 d .
C14 C 0.30560(15) 0.80564(12) 0.28506(9) 0.0229(3) Uani 1 1 d .
C15 C 0.65883(14) 0.78791(11) 0.14530(9) 0.0208(3) Uani 1 1 d .
C16 C 0.73400(15) 0.66799(11) 0.14518(9) 0.0246(3) Uani 1 1 d .
C17 C 0.83092(15) 0.63785(12) 0.08129(10) 0.0266(3) Uani 1 1 d .
C21 C 0.64196(14) 0.71921(11) 0.33624(9) 0.0221(3) Uani 1 1 d .
C18 C 0.85997(14) 0.73105(13) 0.01160(9) 0.0266(3) Uani 1 1 d .
C22 C 0.63289(15) 0.60626(12) 0.39153(10) 0.0247(3) Uani 1 1 d .
C19 C 0.78873(15) 0.85203(12) 0.00673(9) 0.0256(3) Uani 1 1 d .
C23 C 0.71426(16) 0.52797(12) 0.47785(10) 0.0287(3) Uani 1 1 d .
C24 C 0.81012(16) 0.56134(13) 0.51455(9) 0.0303(3) Uani 1 1 d .
C20 C 0.69010(14) 0.87808(11) 0.07119(9) 0.0227(3) Uani 1 1 d .
C25 C 0.82352(15) 0.67238(13) 0.46342(10) 0.0290(3) Uani 1 1 d .
C26 C 0.74151(14) 0.74668(12) 0.37633(10) 0.0240(3) Uani 1 1 d .
B1 B 0.55103(16) 0.81208(13) 0.22897(10) 0.0208(3) Uani 1 1 d .
F1 F 0.44334(9) 0.73569(8) 0.07326(5) 0.0328(2) Uani 1 1 d .
F2 F 0.19525(10) 0.71586(8) 0.06414(6) 0.0371(2) Uani 1 1 d .
F3 F 0.01273(9) 0.75383(8) 0.20078(6) 0.0390(2) Uani 1 1 d .
F4 F 0.08658(9) 0.81469(8) 0.34912(6) 0.0345(2) Uani 1 1 d .
F5 F 0.33604(9) 0.83317(8) 0.36220(5) 0.03151(19) Uani 1 1 d .
F6 F 0.70908(10) 0.57099(7) 0.21096(6) 0.0369(2) Uani 1 1 d .
F7 F 0.89596(9) 0.51901(7) 0.08571(6) 0.0390(2) Uani 1 1 d .
F8 F 0.95489(9) 0.70500(8) -0.05168(6) 0.0396(2) Uani 1 1 d .
F9 F 0.81706(10) 0.94394(8) -0.06117(6) 0.0405(2) Uani 1 1 d .
F10 F 0.62356(9) 1.00025(7) 0.05790(6) 0.0325(2) Uani 1 1 d .
F11 F 0.54270(9) 0.56404(7) 0.36184(6) 0.0331(2) Uani 1 1 d .
F12 F 0.70211(10) 0.41801(8) 0.52529(6) 0.0426(2) Uani 1 1 d .
F13 F 0.89120(10) 0.48525(8) 0.59805(6) 0.0438(2) Uani 1 1 d .
F14 F 0.91790(10) 0.70692(9) 0.49698(6) 0.0431(2) Uani 1 1 d .
F15 F 0.76651(9) 0.85227(7) 0.32827(6) 0.0321(2) Uani 1 1 d .
C27 C 0.80419(15) 1.17202(12) 0.21919(9) 0.0244(3) Uani 1 1 d .
C28 C 0.93702(16) 1.14911(15) 0.27878(10) 0.0337(3) Uani 1 1 d .
H28A H 0.9907 1.0602 0.3048 0.040 Uiso 1 1 calc R
H28B H 0.9949 1.1875 0.2361 0.040 Uiso 1 1 calc R
C29 C 0.90721(18) 1.19963(17) 0.36254(11) 0.0402(4) Uani 1 1 d .
H29A H 0.8567 1.2891 0.3374 0.048 Uiso 1 1 calc R
H29B H 0.9955 1.1828 0.3972 0.048 Uiso 1 1 calc R
C30 C 0.81896(17) 1.13810(16) 0.43170(10) 0.0373(4) Uani 1 1 d .
H30A H 0.8719 1.0491 0.4579 0.045 Uiso 1 1 calc R
H30B H 0.8029 1.1692 0.4857 0.045 Uiso 1 1 calc R
C31 C 0.67687(16) 1.16107(14) 0.38383(10) 0.0283(3) Uani 1 1 d .
C33 C 0.73013(17) 1.30839(13) 0.15777(10) 0.0337(3) Uani 1 1 d .
H33A H 0.7183 1.3590 0.1977 0.051 Uiso 1 1 calc R
H33B H 0.6393 1.3209 0.1309 0.051 Uiso 1 1 calc R
H33C H 0.7860 1.3313 0.1060 0.051 Uiso 1 1 calc R
C32 C 0.83716(17) 1.09126(14) 0.15532(10) 0.0343(3) Uani 1 1 d .
H32A H 0.9069 1.1083 0.1131 0.051 Uiso 1 1 calc R
H32B H 0.7527 1.1094 0.1170 0.051 Uiso 1 1 calc R
H32C H 0.8728 1.0051 0.1956 0.051 Uiso 1 1 calc R
C35 C 0.57290(18) 1.29425(15) 0.35971(12) 0.0424(4) Uani 1 1 d .
H35A H 0.5418 1.3090 0.4188 0.064 Uiso 1 1 calc R
H35B H 0.4931 1.3073 0.3191 0.064 Uiso 1 1 calc R
H35C H 0.6181 1.3506 0.3261 0.064 Uiso 1 1 calc R
C34 C 0.61080(19) 1.07233(16) 0.44756(11) 0.0402(4) Uani 1 1 d .
H34A H 0.6745 0.9880 0.4603 0.060 Uiso 1 1 calc R
H34B H 0.5239 1.0855 0.4146 0.060 Uiso 1 1 calc R
H34C H 0.5923 1.0876 0.5079 0.060 Uiso 1 1 calc R
N1 N 0.70477(14) 1.12753(12) 0.29075(8) 0.0244(3) Uani 1 1 d .
H1 H 0.7412(17) 1.0457(15) 0.3100(11) 0.033(4) Uiso 1 1 d .
H2 H 0.6213(18) 1.1475(14) 0.2565(12) 0.039(5) Uiso 1 1 d .

loop_
_atom_site_aniso_label
_atom_site_aniso_U_11
_atom_site_aniso_U_22
_atom_site_aniso_U_33
_atom_site_aniso_U_23
_atom_site_aniso_U_13
_atom_site_aniso_U_12
C1 0.0231(7) 0.0235(7) 0.0239(6) -0.0096(5) 0.0030(5) -0.0094(6)
C2 0.0245(7) 0.0241(7) 0.0265(7) -0.0108(5) 0.0021(6) -0.0105(6)
C3 0.0212(7) 0.0204(6) 0.0279(7) -0.0112(5) -0.0011(6) -0.0078(5)
C4 0.0309(8) 0.0285(7) 0.0271(7) -0.0106(6) 0.0038(6) -0.0122(6)
C5 0.0447(10) 0.0233(7) 0.0405(9) -0.0030(6) -0.0022(8) -0.0142(7)
C6 0.0356(9) 0.0209(7) 0.0605(10) -0.0187(7) -0.0003(8) -0.0033(6)
C7 0.0295(8) 0.0341(8) 0.0477(9) -0.0253(7) 0.0097(7) -0.0086(7)
C8 0.0273(8) 0.0278(7) 0.0323(7) -0.0125(6) 0.0048(6) -0.0125(6)
C9 0.0254(7) 0.0159(6) 0.0202(6) -0.0052(5) 0.0024(5) -0.0064(5)
C10 0.0309(8) 0.0185(6) 0.0199(6) -0.0064(5) 0.0058(6) -0.0095(6)
C11 0.0349(8) 0.0231(7) 0.0216(6) -0.0070(5) -0.0041(6) -0.0129(6)
C12 0.0228(7) 0.0243(7) 0.0300(7) -0.0043(5) -0.0028(6) -0.0103(6)
C13 0.0239(7) 0.0239(7) 0.0231(6) -0.0073(5) 0.0060(6) -0.0067(6)
C14 0.0284(7) 0.0219(6) 0.0200(6) -0.0083(5) 0.0020(6) -0.0103(6)
C15 0.0222(7) 0.0203(6) 0.0218(6) -0.0083(5) 0.0021(5) -0.0091(5)
C16 0.0291(8) 0.0194(6) 0.0253(7) -0.0057(5) 0.0042(6) -0.0108(6)
C17 0.0247(7) 0.0228(7) 0.0327(7) -0.0137(6) 0.0027(6) -0.0053(6)
C21 0.0240(7) 0.0198(6) 0.0238(6) -0.0098(5) 0.0069(6) -0.0079(5)
C18 0.0222(7) 0.0367(8) 0.0249(7) -0.0149(6) 0.0061(6) -0.0117(6)
C22 0.0253(7) 0.0224(7) 0.0286(7) -0.0103(5) 0.0055(6) -0.0103(6)
C19 0.0289(8) 0.0294(7) 0.0215(6) -0.0054(5) 0.0040(6) -0.0173(6)
C23 0.0338(8) 0.0208(7) 0.0269(7) -0.0031(5) 0.0069(6) -0.0098(6)
C24 0.0304(8) 0.0296(7) 0.0215(7) -0.0060(6) -0.0010(6) -0.0026(6)
C20 0.0239(7) 0.0192(6) 0.0262(7) -0.0079(5) -0.0003(6) -0.0089(5)
C25 0.0282(8) 0.0336(8) 0.0301(7) -0.0158(6) 0.0023(6) -0.0125(6)
C26 0.0272(7) 0.0200(6) 0.0281(7) -0.0107(5) 0.0081(6) -0.0105(6)
B1 0.0241(8) 0.0185(7) 0.0221(7) -0.0088(5) 0.0042(6) -0.0090(6)
F1 0.0413(5) 0.0417(5) 0.0262(4) -0.0193(4) 0.0118(4) -0.0213(4)
F2 0.0491(6) 0.0443(5) 0.0279(4) -0.0154(4) -0.0022(4) -0.0250(4)
F3 0.0282(5) 0.0496(5) 0.0452(5) -0.0168(4) 0.0001(4) -0.0202(4)
F4 0.0272(5) 0.0439(5) 0.0346(4) -0.0165(4) 0.0117(4) -0.0138(4)
F5 0.0332(5) 0.0460(5) 0.0268(4) -0.0223(4) 0.0082(4) -0.0192(4)
F6 0.0542(6) 0.0190(4) 0.0388(5) -0.0108(3) 0.0198(4) -0.0154(4)
F7 0.0410(5) 0.0259(4) 0.0495(5) -0.0201(4) 0.0147(4) -0.0062(4)
F8 0.0356(5) 0.0487(5) 0.0417(5) -0.0241(4) 0.0209(4) -0.0175(4)
F9 0.0476(6) 0.0370(5) 0.0373(5) -0.0059(4) 0.0178(4) -0.0234(4)
F10 0.0414(5) 0.0176(4) 0.0360(4) -0.0069(3) 0.0098(4) -0.0107(4)
F11 0.0373(5) 0.0251(4) 0.0387(5) -0.0044(3) -0.0018(4) -0.0189(4)
F12 0.0519(6) 0.0258(4) 0.0398(5) 0.0042(4) 0.0017(4) -0.0165(4)
F13 0.0472(6) 0.0408(5) 0.0298(4) -0.0050(4) -0.0096(4) -0.0061(4)
F14 0.0441(6) 0.0521(6) 0.0409(5) -0.0170(4) -0.0066(4) -0.0246(5)
F15 0.0363(5) 0.0273(4) 0.0389(5) -0.0104(3) 0.0037(4) -0.0196(4)
C27 0.0264(7) 0.0286(7) 0.0230(6) -0.0089(5) 0.0068(6) -0.0158(6)
C28 0.0288(8) 0.0486(9) 0.0299(7) -0.0134(7) 0.0064(6) -0.0218(7)
C29 0.0393(9) 0.0643(11) 0.0347(8) -0.0218(8) 0.0052(7) -0.0347(9)
C30 0.0400(10) 0.0596(10) 0.0243(7) -0.0180(7) 0.0058(7) -0.0289(8)
C31 0.0341(8) 0.0388(8) 0.0228(6) -0.0164(6) 0.0092(6) -0.0210(7)
C33 0.0427(9) 0.0293(8) 0.0307(7) -0.0055(6) 0.0049(7) -0.0196(7)
C32 0.0451(10) 0.0365(8) 0.0282(7) -0.0149(6) 0.0108(7) -0.0199(7)
C35 0.0444(10) 0.0455(9) 0.0486(9) -0.0287(8) 0.0175(8) -0.0191(8)
C34 0.0499(10) 0.0571(10) 0.0282(7) -0.0158(7) 0.0152(7) -0.0364(9)
N1 0.0303(7) 0.0271(6) 0.0228(6) -0.0098(5) 0.0048(5) -0.0178(5)

loop_
_atom_type_symbol
_atom_type_description
_atom_type_scat_dispersion_real
_atom_type_scat_dispersion_imag
_atom_type_scat_source
C C 0.0033 0.0016 'International Tables Vol C Tables 4.2.6.8 and 6.1.1.4'
H H 0.0000 0.0000 'International Tables Vol C Tables 4.2.6.8 and 6.1.1.4'
B B 0.0013 0.0007 'International Tables Vol C Tables 4.2.6.8 and 6.1.1.4'
N N 0.0061 0.0033 'International Tables Vol C Tables 4.2.6.8 and 6.1.1.4'
F F 0.0171 0.0103 'International Tables Vol C Tables 4.2.6.8 and 6.1.1.4'

loop_
_geom_angle_atom_site_label_1
_geom_angle_atom_site_label_2
_geom_angle_atom_site_label_3
_geom_angle
C2 C1 B1 171.22(14)
C1 C2 C3 177.05(14)
C8 C3 C4 118.59(12)
C8 C3 C2 120.81(11)
C4 C3 C2 120.59(13)
C5 C4 C3 119.97(14)
C5 C4 H4 120.0
C3 C4 H4 120.0
C6 C5 C4 120.77(13)
C6 C5 H5 119.6
C4 C5 H5 119.6
C5 C6 C7 119.77(13)
C5 C6 H6 120.1
C7 C6 H6 120.1
C8 C7 C6 119.98(14)
C8 C7 H7 120.0
C6 C7 H7 120.0
C7 C8 C3 120.92(13)
C7 C8 H8 119.5
C3 C8 H8 119.5
C10 C9 C14 113.13(12)
C10 C9 B1 127.78(12)
C14 C9 B1 118.98(11)
F1 C10 C9 121.12(12)
F1 C10 C11 114.83(12)
C9 C10 C11 124.05(13)
F2 C11 C12 119.39(12)
F2 C11 C10 120.68(13)
C12 C11 C10 119.93(12)
F3 C12 C11 120.74(13)
F3 C12 C13 120.30(13)
C11 C12 C13 118.96(12)
F4 C13 C12 119.94(12)
F4 C13 C14 120.93(12)
C12 C13 C14 119.13(13)
F5 C14 C13 115.52(12)
F5 C14 C9 119.67(12)
C13 C14 C9 124.79(12)
C16 C15 C20 112.62(12)
C16 C15 B1 120.95(10)
C20 C15 B1 126.39(11)
F6 C16 C17 115.70(11)
F6 C16 C15 118.97(12)
C17 C16 C15 125.31(11)
F7 C17 C18 120.01(13)
F7 C17 C16 120.86(12)
C18 C17 C16 119.13(12)
C26 C21 C22 113.21(12)
C26 C21 B1 121.58(11)
C22 C21 B1 125.14(12)
F8 C18 C17 120.79(12)
F8 C18 C19 120.39(12)
C17 C18 C19 118.81(13)
F11 C22 C23 114.95(11)
F11 C22 C21 120.90(12)
C23 C22 C21 124.14(13)
F9 C19 C18 119.17(12)
F9 C19 C20 120.82(12)
C18 C19 C20 120.00(11)
F12 C23 C24 119.80(12)
F12 C23 C22 120.33(13)
C24 C23 C22 119.86(12)
F13 C24 C25 120.78(14)
F13 C24 C23 120.45(13)
C25 C24 C23 118.76(12)
F10 C20 C19 114.95(11)
F10 C20 C15 120.98(12)
C19 C20 C15 124.08(12)
F14 C25 C24 120.11(12)
F14 C25 C26 120.58(12)
C24 C25 C26 119.30(13)
F15 C26 C21 119.96(11)
F15 C26 C25 115.31(12)
C21 C26 C25 124.72(12)
C1 B1 C15 112.78(10)
C1 B1 C9 102.93(11)
C15 B1 C9 114.36(11)
C1 B1 C21 109.37(11)
C15 B1 C21 106.67(10)
C9 B1 C21 110.71(10)
C33 C27 C32 110.29(11)
C33 C27 C28 112.41(12)
C32 C27 C28 111.07(12)
C33 C27 N1 110.09(12)
C32 C27 N1 105.11(10)
C28 C27 N1 107.58(10)
C29 C28 C27 113.68(13)
C29 C28 H28A 108.8
C27 C28 H28A 108.8
C29 C28 H28B 108.8
C27 C28 H28B 108.8
H28A C28 H28B 107.7
C28 C29 C30 109.60(12)
C28 C29 H29A 109.7
C30 C29 H29A 109.7
C28 C29 H29B 109.7
C30 C29 H29B 109.7
H29A C29 H29B 108.2
C31 C30 C29 113.52(12)
C31 C30 H30A 108.9
C29 C30 H30A 108.9
C31 C30 H30B 108.9
C29 C30 H30B 108.9
H30A C30 H30B 107.7
C35 C31 C34 109.34(13)
C35 C31 C30 113.31(13)
C34 C31 C30 110.87(12)
C35 C31 N1 110.17(12)
C34 C31 N1 105.35(11)
C30 C31 N1 107.48(12)
C27 C33 H33A 109.5
C27 C33 H33B 109.5
H33A C33 H33B 109.5
C27 C33 H33C 109.5
H33A C33 H33C 109.5
H33B C33 H33C 109.5
C27 C32 H32A 109.5
C27 C32 H32B 109.5
H32A C32 H32B 109.5
C27 C32 H32C 109.5
H32A C32 H32C 109.5
H32B C32 H32C 109.5
C31 C35 H35A 109.5
C31 C35 H35B 109.5
H35A C35 H35B 109.5
C31 C35 H35C 109.5
H35A C35 H35C 109.5
H35B C35 H35C 109.5
C31 C34 H34A 109.5
C31 C34 H34B 109.5
H34A C34 H34B 109.5
C31 C34 H34C 109.5
H34A C34 H34C 109.5
H34B C34 H34C 109.5
C31 N1 C27 121.37(10)
C31 N1 H1 106.1(10)
C27 N1 H1 105.6(10)
C31 N1 H2 110.2(10)
C27 N1 H2 108.5(10)
H1 N1 H2 103.5(14)

loop_
_geom_bond_atom_site_label_1
_geom_bond_atom_site_label_2
_geom_bond_distance
C1 C2 1.2018(18)
C1 B1 1.5934(19)
C2 C3 1.4391(18)
C3 C8 1.3931(19)
C3 C4 1.3976(18)
C4 C5 1.388(2)
C4 H4 0.9300
C5 C6 1.374(2)
C5 H5 0.9300
C6 C7 1.385(2)
C6 H6 0.9300
C7 C8 1.3812(19)
C7 H7 0.9300
C8 H8 0.9300
C9 C10 1.3822(18)
C9 C14 1.3928(18)
C9 B1 1.653(2)
C10 F1 1.3566(15)
C10 C11 1.3832(19)
C11 F2 1.3482(15)
C11 C12 1.370(2)
C12 F3 1.3475(15)
C12 C13 1.3735(19)
C13 F4 1.3486(15)
C13 C14 1.3770(19)
C14 F5 1.3557(14)
C15 C16 1.3912(18)
C15 C20 1.3914(17)
C15 B1 1.644(2)
C16 F6 1.3595(14)
C16 C17 1.3732(19)
C17 F7 1.3448(15)
C17 C18 1.3728(19)
C21 C26 1.3825(18)
C21 C22 1.3878(17)
C21 B1 1.6676(19)
C18 F8 1.3431(15)
C18 C19 1.3737(19)
C22 F11 1.3513(15)
C22 C23 1.3800(19)
C19 F9 1.3467(14)
C19 C20 1.3792(19)
C23 F12 1.3451(15)
C23 C24 1.373(2)
C24 F13 1.3451(15)
C24 C25 1.373(2)
C20 F10 1.3503(14)
C25 F14 1.3473(16)
C25 C26 1.3829(19)
C26 F15 1.3630(14)
C27 C33 1.5215(19)
C27 C32 1.522(2)
C27 C28 1.5250(19)
C27 N1 1.5387(17)
C28 C29 1.522(2)
C28 H28A 0.9700
C28 H28B 0.9700
C29 C30 1.524(2)
C29 H29A 0.9700
C29 H29B 0.9700
C30 C31 1.524(2)
C30 H30A 0.9700
C30 H30B 0.9700
C31 C35 1.520(2)
C31 C34 1.5233(19)
C31 N1 1.5371(18)
C33 H33A 0.9600
C33 H33B 0.9600
C33 H33C 0.9600
C32 H32A 0.9600
C32 H32B 0.9600
C32 H32C 0.9600
C35 H35A 0.9600
C35 H35B 0.9600
C35 H35C 0.9600
C34 H34A 0.9600
C34 H34B 0.9600
C34 H34C 0.9600
N1 H1 0.881(16)
N1 H2 0.914(17)

loop_
_geom_hbond_atom_site_label_D
_geom_hbond_atom_site_label_H
_geom_hbond_atom_site_label_A
_geom_hbond_distance_DH
_geom_hbond_distance_HA
_geom_hbond_distance_DA
_geom_hbond_angle_DHA
N1 H1 F15 0.881(16) 2.214(17) 3.0570(14) 160.3(14)
C32 H32B F10 0.96 2.53 3.3266(18) 140.5

loop_
_cod_related_entry_id
_cod_related_entry_database
_cod_related_entry_code
1 ChemSpider 30659696
